data_4350477
loop_
_publ_author_name
'Custelcean, Radu'
'Haverlock, Tamara J.'
'Moyer, Bruce A.'

_publ_section_title
;
 Anion separation by selective crystallization of metal-organic
 frameworks.
;
_journal_issue 16
_journal_name_full 'Inorganic chemistry'
_journal_page_first 6446
_journal_page_last 6452
_journal_paper_doi 10.1021/ic060958g
_journal_volume 45
_journal_year 2006
_chemical_formula_sum 'C11 H10 Br2 N4 O Zn'
_chemical_formula_weight 439.42
_space_group_IT_number 14
_space_group_name_Hall '-P 2ybc'
_space_group_name_H-M_alt 'P 1 21/c 1'
_symmetry_cell_setting monoclinic
_symmetry_space_group_name_H-M 'P 1 21/c 1'
_atom_sites_solution_hydrogens geom
_atom_sites_solution_primary direct
_atom_sites_solution_secondary difmap
_audit_creation_method SHELXL-97
_cell_angle_alpha 90.00
_cell_angle_beta 103.996(2)
_cell_angle_gamma 90.00
_cell_formula_units_Z 4
_cell_length_a 10.0599(11)
_cell_length_b 16.7628(18)
_cell_length_c 8.4195(9)
_cell_measurement_temperature 273(2)
_cell_volume 1377.6(3)
_computing_structure_refinement 'SHELXL-97 (Sheldrick, 1997)'
_computing_structure_solution 'SHELXS-97 (Sheldrick, 1990)'
_diffrn_ambient_temperature 273(2)
_diffrn_measured_fraction_theta_full 1.000
_diffrn_measured_fraction_theta_max 1.000
_diffrn_radiation_monochromator graphite
_diffrn_radiation_source 'fine-focus sealed tube'
_diffrn_radiation_type MoK\a
_diffrn_radiation_wavelength 0.71073
_diffrn_reflns_av_R_equivalents 0.0257
_diffrn_reflns_av_sigmaI/netI 0.0172
_diffrn_reflns_limit_h_max 13
_diffrn_reflns_limit_h_min -13
_diffrn_reflns_limit_k_max 22
_diffrn_reflns_limit_k_min -22
_diffrn_reflns_limit_l_max 11
_diffrn_reflns_limit_l_min -11
_diffrn_reflns_number 17145
_diffrn_reflns_theta_full 28.32
_diffrn_reflns_theta_max 28.32
_diffrn_reflns_theta_min 2.09
_exptl_absorpt_coefficient_mu 7.579
_exptl_absorpt_correction_T_max 0.3768
_exptl_absorpt_correction_T_min 0.1711
_exptl_absorpt_correction_type empirical
_exptl_crystal_density_diffrn 2.119
_exptl_crystal_density_method 'not measured'
_exptl_crystal_F_000 848
_exptl_crystal_size_max 0.36
_exptl_crystal_size_mid 0.30
_exptl_crystal_size_min 0.16
_refine_diff_density_max 0.454
_refine_diff_density_min -0.406
_refine_diff_density_rms 0.079
_refine_ls_extinction_method none
_refine_ls_goodness_of_fit_ref 1.047
_refine_ls_hydrogen_treatment constr
_refine_ls_matrix_type full
_refine_ls_number_parameters 172
_refine_ls_number_reflns 3432
_refine_ls_number_restraints 0
_refine_ls_restrained_S_all 1.047
_refine_ls_R_factor_all 0.0211
_refine_ls_R_factor_gt 0.0190
_refine_ls_shift/su_max 0.001
_refine_ls_shift/su_mean 0.000
_refine_ls_structure_factor_coef Fsqd
_refine_ls_weighting_details 'calc w=1/[\s^2^(Fo^2^)+(0.0272P)^2^+0.7404P] where P=(Fo^2^+2Fc^2^)/3'
_refine_ls_weighting_scheme calc
_refine_ls_wR_factor_gt 0.0495
_refine_ls_wR_factor_ref 0.0504
_reflns_number_gt 3203
_reflns_number_total 3432
_reflns_threshold_expression >2sigma(I)
_cod_data_source_file ic060958gsi20060531_050744.cif
_cod_data_source_block 2
_cod_original_sg_symbol_H-M p21/c
_cod_database_code 4350477

loop_
_symmetry_equiv_pos_as_xyz
'x, y, z'
'-x, y+1/2, -z+1/2'
'-x, -y, -z'
'x, -y-1/2, z-1/2'

loop_
_atom_site_label
_atom_site_type_symbol
_atom_site_fract_x
_atom_site_fract_y
_atom_site_fract_z
_atom_site_U_iso_or_equiv
_atom_site_adp_type
_atom_site_occupancy
_atom_site_symmetry_multiplicity
_atom_site_calc_flag
_atom_site_refinement_flags
Br2 Br 0.543706(18) 0.163775(11) 0.60996(2) 0.02745(6) Uani 1 1 d .
Zn1 Zn 0.737547(19) 0.107451(12) 0.79533(2) 0.02107(6) Uani 1 1 d .
Br1 Br 0.85898(2) -0.002768(11) 0.72856(2) 0.03187(6) Uani 1 1 d .
O1 O 0.27989(12) 0.17017(7) 0.93745(14) 0.0228(2) Uani 1 1 d .
C6 C 0.29733(16) 0.18036(10) 1.0858(2) 0.0196(3) Uani 1 1 d .
N2 N -0.13271(14) 0.20053(9) 0.88434(18) 0.0214(3) Uani 1 1 d .
N1 N 0.66915(14) 0.07893(9) 0.99853(17) 0.0210(3) Uani 1 1 d .
N4 N 0.21001(14) 0.22471(9) 1.15260(17) 0.0234(3) Uani 1 1 d .
H4N H 0.2352 0.2401 1.2529 0.028 Uiso 1 1 calc R
C9 C 0.0310(2) 0.32283(11) 1.0466(3) 0.0312(4) Uani 1 1 d .
H9 H 0.0852 0.3639 1.1019 0.037 Uiso 1 1 calc R
N3 N 0.40365(14) 0.14777(9) 1.19940(17) 0.0227(3) Uani 1 1 d .
H3N H 0.4047 0.1548 1.3009 0.027 Uiso 1 1 calc R
C4 C 0.51150(16) 0.10364(10) 1.1639(2) 0.0200(3) Uani 1 1 d .
C7 C -0.17807(19) 0.27652(11) 0.8719(2) 0.0283(4) Uani 1 1 d .
H7 H -0.2650 0.2876 0.8073 0.034 Uiso 1 1 calc R
C10 C 0.07930(16) 0.24513(10) 1.0573(2) 0.0210(3) Uani 1 1 d .
C5 C 0.56280(16) 0.11984(10) 1.0285(2) 0.0210(3) Uani 1 1 d .
H5 H 0.5226 0.1600 0.9565 0.025 Uiso 1 1 calc R
C3 C 0.57170(18) 0.04302(10) 1.2703(2) 0.0241(3) Uani 1 1 d .
H3 H 0.5388 0.0305 1.3614 0.029 Uiso 1 1 calc R
C2 C 0.6814(2) 0.00170(11) 1.2381(2) 0.0290(4) Uani 1 1 d .
H2 H 0.7232 -0.0389 1.3077 0.035 Uiso 1 1 calc R
C1 C 0.72826(18) 0.02113(11) 1.1023(2) 0.0262(3) Uani 1 1 d .
H1 H 0.8026 -0.0064 1.0820 0.031 Uiso 1 1 calc R
C11 C -0.00679(16) 0.18540(10) 0.9758(2) 0.0214(3) Uani 1 1 d .
H11 H 0.0244 0.1330 0.9853 0.026 Uiso 1 1 calc R
C8 C -0.0994(2) 0.33821(11) 0.9522(3) 0.0364(5) Uani 1 1 d .
H8 H -0.1337 0.3900 0.9431 0.044 Uiso 1 1 calc R

loop_
_atom_site_aniso_label
_atom_site_aniso_U_11
_atom_site_aniso_U_22
_atom_site_aniso_U_33
_atom_site_aniso_U_23
_atom_site_aniso_U_13
_atom_site_aniso_U_12
Br2 0.02579(9) 0.03062(10) 0.02113(9) -0.00065(6) -0.00370(7) 0.00442(7)
Zn1 0.01814(10) 0.02068(10) 0.02235(10) -0.00220(7) 0.00090(7) 0.00112(7)
Br1 0.03766(11) 0.02335(10) 0.03646(11) -0.00096(7) 0.01259(8) 0.00766(7)
O1 0.0216(6) 0.0269(6) 0.0177(6) -0.0004(5) 0.0005(5) 0.0043(5)
C6 0.0173(7) 0.0195(7) 0.0203(7) 0.0000(6) 0.0010(6) -0.0015(6)
N2 0.0187(6) 0.0206(7) 0.0228(7) -0.0019(5) 0.0009(5) 0.0012(5)
N1 0.0179(6) 0.0202(7) 0.0224(7) -0.0023(5) 0.0002(5) 0.0005(5)
N4 0.0183(6) 0.0293(8) 0.0196(7) -0.0071(6) -0.0012(5) 0.0008(6)
C9 0.0290(9) 0.0214(9) 0.0391(10) -0.0071(8) 0.0003(8) -0.0022(7)
N3 0.0191(6) 0.0315(8) 0.0159(6) 0.0011(5) 0.0011(5) 0.0037(6)
C4 0.0171(7) 0.0208(8) 0.0197(7) -0.0017(6) -0.0004(6) -0.0020(6)
C7 0.0238(8) 0.0240(9) 0.0324(9) -0.0008(7) -0.0024(7) 0.0062(7)
C10 0.0184(7) 0.0231(8) 0.0204(7) -0.0022(6) 0.0027(6) 0.0001(6)
C5 0.0186(7) 0.0213(7) 0.0204(7) 0.0012(6) -0.0001(6) 0.0018(6)
C3 0.0297(8) 0.0205(8) 0.0201(7) 0.0016(6) 0.0022(6) -0.0005(7)
C2 0.0355(10) 0.0218(9) 0.0263(9) 0.0035(7) 0.0009(8) 0.0069(7)
C1 0.0245(8) 0.0226(8) 0.0283(9) -0.0032(7) -0.0001(7) 0.0053(7)
C11 0.0192(7) 0.0176(7) 0.0252(8) -0.0005(6) 0.0015(6) 0.0025(6)
C8 0.0342(10) 0.0198(9) 0.0483(12) -0.0044(8) -0.0034(9) 0.0061(7)

loop_
_atom_type_symbol
_atom_type_description
_atom_type_scat_dispersion_real
_atom_type_scat_dispersion_imag
_atom_type_scat_source
C C 0.0033 0.0016 'International Tables Vol C Tables 4.2.6.8 and 6.1.1.4'
H H 0.0000 0.0000 'International Tables Vol C Tables 4.2.6.8 and 6.1.1.4'
N N 0.0061 0.0033 'International Tables Vol C Tables 4.2.6.8 and 6.1.1.4'
O O 0.0106 0.0060 'International Tables Vol C Tables 4.2.6.8 and 6.1.1.4'
Zn Zn 0.2839 1.4301 'International Tables Vol C Tables 4.2.6.8 and 6.1.1.4'
Br Br -0.2901 2.4595 'International Tables Vol C Tables 4.2.6.8 and 6.1.1.4'

loop_
_geom_angle_atom_site_label_1
_geom_angle_atom_site_label_2
_geom_angle_atom_site_label_3
_geom_angle
_geom_angle_site_symmetry_1
_geom_angle_site_symmetry_3
N1 Zn1 N2 100.63(6) . 1_655
N1 Zn1 Br1 108.32(4) . .
N2 Zn1 Br1 111.22(4) 1_655 .
N1 Zn1 Br2 104.65(4) . .
N2 Zn1 Br2 106.58(4) 1_655 .
Br1 Zn1 Br2 123.003(12) . .
O1 C6 N3 123.42(15) . .
O1 C6 N4 122.91(15) . .
N3 C6 N4 113.66(14) . .
C11 N2 C7 118.63(15) . .
C11 N2 Zn1 119.68(11) . 1_455
C7 N2 Zn1 121.03(12) . 1_455
C1 N1 C5 119.53(15) . .
C1 N1 Zn1 121.75(12) . .
C5 N1 Zn1 118.71(11) . .
C6 N4 C10 120.08(14) . .
C8 C9 C10 118.78(17) . .
C6 N3 C4 125.25(14) . .
C5 C4 C3 118.76(16) . .
C5 C4 N3 122.14(15) . .
C3 C4 N3 119.08(15) . .
N2 C7 C8 121.87(17) . .
C9 C10 C11 118.54(16) . .
C9 C10 N4 122.04(16) . .
C11 C10 N4 119.38(15) . .
N1 C5 C4 121.67(15) . .
C2 C3 C4 118.83(16) . .
C1 C2 C3 119.58(16) . .
N1 C1 C2 121.61(17) . .
N2 C11 C10 122.49(16) . .
C7 C8 C9 119.66(17) . .

loop_
_geom_bond_atom_site_label_1
_geom_bond_atom_site_label_2
_geom_bond_distance
_geom_bond_site_symmetry_2
Br2 Zn1 2.3786(3) .
Zn1 N1 2.0490(15) .
Zn1 N2 2.0559(14) 1_655
Zn1 Br1 2.3567(3) .
O1 C6 1.231(2) .
C6 N3 1.365(2) .
C6 N4 1.371(2) .
N2 C11 1.338(2) .
N2 C7 1.349(2) .
N2 Zn1 2.0558(14) 1_455
N1 C1 1.344(2) .
N1 C5 1.345(2) .
N4 C10 1.407(2) .
C9 C8 1.383(3) .
C9 C10 1.386(3) .
N3 C4 1.404(2) .
C4 C5 1.388(2) .
C4 C3 1.393(2) .
C7 C8 1.376(3) .
C10 C11 1.391(2) .
C3 C2 1.384(3) .
C2 C1 1.377(3) .
